data_1100661
loop_
_publ_author_name
'Ayg\"un, Muhittin'
'Akkus, Nilg\"un'
'G\"uven, Kutalm\,s'
'Akg\"ung\"or, Kadir'

_publ_section_title
;
 Crystal Structure of 4-Ethoxy-N-(o-hydroxyacetophenolidene)aniline
;
_journal_name_full
;
 Analytical Sciences: X-ray Structure Analysis Online
;
_journal_page_first x23
_journal_page_last x24
_journal_paper_doi 10.2116/analscix.19.x23
_journal_volume 19
_journal_year 2003
_chemical_formula_sum 'C16 H17 N O2'
_chemical_formula_weight 255.31
_space_group_IT_number 2
_symmetry_cell_setting triclinic
_symmetry_space_group_name_Hall '-P 1'
_symmetry_space_group_name_H-M 'P -1'
_atom_sites_solution_hydrogens geom
_atom_sites_solution_primary direct
_atom_sites_solution_secondary difmap
_cell_angle_alpha 97.020(10)
_cell_angle_beta 102.750(10)
_cell_angle_gamma 100.520(10)
_cell_formula_units_Z 2
_cell_length_a 8.2790(10)
_cell_length_b 14.843(2)
_cell_length_c 5.9590(10)
_cell_measurement_temperature 293(2)
_cell_volume 692.05(17)
_diffrn_ambient_temperature 293(2)
_diffrn_measured_fraction_theta_full 0.829
_diffrn_measured_fraction_theta_max 0.829
_diffrn_radiation_monochromator graphite
_diffrn_radiation_source 'fine-focus sealed tube'
_diffrn_radiation_type MoK\a
_diffrn_radiation_wavelength 0.71069
_diffrn_reflns_av_R_equivalents 0.0174
_diffrn_reflns_av_sigmaI/netI 0.0542
_diffrn_reflns_limit_h_max 10
_diffrn_reflns_limit_h_min 0
_diffrn_reflns_limit_k_max 18
_diffrn_reflns_limit_k_min -19
_diffrn_reflns_limit_l_max 7
_diffrn_reflns_limit_l_min -7
_diffrn_reflns_number 2829
_diffrn_reflns_theta_full 27.50
_diffrn_reflns_theta_max 27.50
_diffrn_reflns_theta_min 2.58
_exptl_absorpt_coefficient_mu 0.081
_exptl_absorpt_correction_type none
_exptl_crystal_density_diffrn 1.225
_exptl_crystal_density_method 'not measured'
_exptl_crystal_F_000 272
_exptl_crystal_size_max 0.32
_exptl_crystal_size_mid 0.22
_exptl_crystal_size_min 0.18
_refine_diff_density_max 0.123
_refine_diff_density_min -0.161
_refine_diff_density_rms 0.031
_refine_ls_extinction_coef 0.017(6)
_refine_ls_extinction_expression Fc^*^=kFc[1+0.001xFc^2^\l^3^/sin(2\q)]^-1/4^
_refine_ls_extinction_method SHELXL
_refine_ls_goodness_of_fit_ref 1.009
_refine_ls_hydrogen_treatment mixed
_refine_ls_matrix_type full
_refine_ls_number_parameters 241
_refine_ls_number_reflns 2639
_refine_ls_number_restraints 0
_refine_ls_restrained_S_all 1.009
_refine_ls_R_factor_all 0.1198
_refine_ls_R_factor_gt 0.0411
_refine_ls_shift/su_max 0.000
_refine_ls_shift/su_mean 0.000
_refine_ls_structure_factor_coef Fsqd
_refine_ls_weighting_details 'calc w=1/[\s^2^(Fo^2^)+(0.0788P)^2^+0.0179P] where P=(Fo^2^+2Fc^2^)/3'
_refine_ls_weighting_scheme calc
_refine_ls_wR_factor_gt 0.1169
_refine_ls_wR_factor_ref 0.1595
_reflns_number_gt 1186
_reflns_number_total 2639
_reflns_threshold_expression >2sigma(I)
_cod_original_sg_symbol_H-M P-1
_cod_database_code 1100661

loop_
_symmetry_equiv_pos_as_xyz
'x, y, z'
'-x, -y, -z'

loop_
_atom_site_label
_atom_site_type_symbol
_atom_site_fract_x
_atom_site_fract_y
_atom_site_fract_z
_atom_site_U_iso_or_equiv
_atom_site_adp_type
_atom_site_occupancy
_atom_site_symmetry_multiplicity
_atom_site_calc_flag
_atom_site_refinement_flags
_atom_site_disorder_assembly
_atom_site_disorder_group
N1 N 0.1323(3) 0.29361(13) 0.4971(3) 0.0719(6) Uani 1 1 d . . .
O1 O 0.0589(3) 0.40172(14) 0.2073(3) 0.0981(7) Uani 1 1 d . . .
O2 O 0.6035(2) 0.08800(11) 0.8431(3) 0.0761(5) Uani 1 1 d . . .
C1 C 0.8190(5) 0.0433(2) 1.1086(7) 0.0935(9) Uani 1 1 d . . .
C2 C 0.7002(4) 0.1073(2) 1.0802(5) 0.0778(7) Uani 1 1 d . . .
C3 C 0.4904(3) 0.14253(16) 0.7726(4) 0.0666(6) Uani 1 1 d . . .
C4 C 0.4007(3) 0.12008(19) 0.5403(4) 0.0755(7) Uani 1 1 d . . .
C5 C 0.2850(4) 0.17049(19) 0.4529(5) 0.0752(7) Uani 1 1 d . . .
C6 C 0.2520(3) 0.24247(15) 0.5946(4) 0.0672(6) Uani 1 1 d . . .
C7 C 0.3440(3) 0.26500(18) 0.8250(4) 0.0749(7) Uani 1 1 d . . .
C8 C 0.4636(4) 0.21618(17) 0.9143(5) 0.0732(7) Uani 1 1 d . . .
C9 C -0.0087(3) 0.29099(14) 0.5562(3) 0.0633(6) Uani 1 1 d . . .
C10 C -0.1219(3) 0.34887(14) 0.4514(3) 0.0654(6) Uani 1 1 d . . .
C11 C -0.0837(4) 0.40110(16) 0.2814(4) 0.0773(8) Uani 1 1 d . . .
C12 C -0.1957(6) 0.45501(19) 0.1845(5) 0.0981(11) Uani 1 1 d . . .
C13 C -0.3399(6) 0.4569(2) 0.2568(6) 0.0990(10) Uani 1 1 d . . .
C14 C -0.3813(5) 0.40694(18) 0.4225(5) 0.0891(8) Uani 1 1 d . . .
C15 C -0.2730(4) 0.35379(17) 0.5170(5) 0.0759(7) Uani 1 1 d . . .
C16 C -0.0651(4) 0.2297(2) 0.7202(5) 0.0771(8) Uani 1 1 d . . .
H1 H 0.121(3) 0.363(2) 0.284(5) 0.100(10) Uiso 1 1 d . . .
H1A H 0.895(4) 0.0510(19) 1.012(5) 0.107(10) Uiso 1 1 d . . .
H1B H 0.887(4) 0.049(2) 1.272(6) 0.112(10) Uiso 1 1 d . . .
H1C H 0.763(4) -0.023(3) 1.066(5) 0.123(11) Uiso 1 1 d . . .
H2A H 0.760(3) 0.1732(18) 1.116(4) 0.076(7) Uiso 1 1 d . . .
H2B H 0.620(3) 0.0944(17) 1.180(4) 0.092(8) Uiso 1 1 d . . .
H4 H 0.421(3) 0.0707(17) 0.438(4) 0.080(7) Uiso 1 1 d . . .
H5 H 0.222(3) 0.1562(16) 0.298(4) 0.083(7) Uiso 1 1 d . . .
H7 H 0.324(3) 0.3168(17) 0.931(4) 0.080(7) Uiso 1 1 d . . .
H8 H 0.525(3) 0.2310(17) 1.068(5) 0.084(8) Uiso 1 1 d . . .
H12 H -0.162(4) 0.487(2) 0.071(5) 0.111(10) Uiso 1 1 d . . .
H13 H -0.413(4) 0.494(2) 0.188(5) 0.116(10) Uiso 1 1 d . . .
H14 H -0.492(5) 0.404(2) 0.481(6) 0.151(14) Uiso 1 1 d . . .
H15 H -0.295(3) 0.3233(17) 0.632(4) 0.073(7) Uiso 1 1 d . . .
H16A H -0.060(4) 0.267(2) 0.868(6) 0.126(11) Uiso 1 1 d . . .
H16B H 0.007(4) 0.189(2) 0.748(5) 0.115(11) Uiso 1 1 d . . .
H16C H -0.182(4) 0.198(2) 0.658(4) 0.099(9) Uiso 1 1 d . . .

loop_
_atom_site_aniso_label
_atom_site_aniso_U_11
_atom_site_aniso_U_22
_atom_site_aniso_U_33
_atom_site_aniso_U_23
_atom_site_aniso_U_13
_atom_site_aniso_U_12
N1 0.0811(14) 0.0644(12) 0.0651(12) 0.0067(9) 0.0254(11) -0.0029(10)
O1 0.1181(17) 0.0959(15) 0.0728(12) 0.0305(11) 0.0258(12) -0.0087(12)
O2 0.0710(10) 0.0771(11) 0.0706(11) -0.0105(8) 0.0223(9) 0.0016(8)
C1 0.092(2) 0.086(2) 0.098(2) 0.0149(18) 0.025(2) 0.0082(19)
C2 0.0772(18) 0.0756(18) 0.0715(17) -0.0016(13) 0.0238(15) -0.0041(15)
C3 0.0605(14) 0.0658(14) 0.0679(15) -0.0054(12) 0.0276(12) -0.0033(11)
C4 0.0745(17) 0.0789(17) 0.0656(16) -0.0148(13) 0.0317(14) -0.0020(14)
C5 0.0738(17) 0.0835(17) 0.0588(15) -0.0055(13) 0.0226(13) -0.0030(14)
C6 0.0730(16) 0.0601(14) 0.0642(14) 0.0026(12) 0.0298(12) -0.0065(12)
C7 0.0813(18) 0.0683(16) 0.0672(16) -0.0107(13) 0.0247(14) 0.0032(13)
C8 0.0757(17) 0.0720(16) 0.0594(15) -0.0115(12) 0.0192(13) -0.0034(13)
C9 0.0813(17) 0.0498(12) 0.0520(12) -0.0013(10) 0.0222(12) -0.0037(11)
C10 0.0879(17) 0.0452(12) 0.0522(12) 0.0012(10) 0.0121(12) -0.0017(12)
C11 0.102(2) 0.0581(15) 0.0524(14) 0.0030(11) 0.0097(14) -0.0145(14)
C12 0.137(3) 0.0682(18) 0.0634(17) 0.0198(14) -0.0054(19) -0.0109(19)
C13 0.122(3) 0.0655(19) 0.084(2) 0.0054(16) -0.013(2) 0.0085(19)
C14 0.111(2) 0.0622(16) 0.0844(18) 0.0056(14) 0.0068(17) 0.0190(16)
C15 0.101(2) 0.0577(14) 0.0660(15) 0.0083(12) 0.0214(15) 0.0093(14)
C16 0.086(2) 0.0735(17) 0.0815(19) 0.0269(15) 0.0367(17) 0.0144(17)

loop_
_atom_type_symbol
_atom_type_description
_atom_type_scat_dispersion_real
_atom_type_scat_dispersion_imag
_atom_type_scat_source
C C 0.0033 0.0016 'International Tables Vol C Tables 4.2.6.8 and 6.1.1.4'
O O 0.0106 0.0060 'International Tables Vol C Tables 4.2.6.8 and 6.1.1.4'
N N 0.0061 0.0033 'International Tables Vol C Tables 4.2.6.8 and 6.1.1.4'
H H 0.0000 0.0000 'International Tables Vol C Tables 4.2.6.8 and 6.1.1.4'

loop_
_geom_angle_atom_site_label_1
_geom_angle_atom_site_label_2
_geom_angle_atom_site_label_3
_geom_angle
_geom_angle_site_symmetry_1
_geom_angle_site_symmetry_3
_geom_angle_publ_flag
C9 N1 C6 121.97(18) . . ?
C11 O1 H1 109.8(18) . . ?
C3 O2 C2 118.59(19) . . ?
C2 C1 H1A 112.3(16) . . ?
C2 C1 H1B 113.5(16) . . ?
H1A C1 H1B 108(2) . . ?
C2 C1 H1C 114.1(18) . . ?
H1A C1 H1C 104(2) . . ?
H1B C1 H1C 104(2) . . ?
O2 C2 C1 108.3(3) . . ?
O2 C2 H2A 108.1(13) . . ?
C1 C2 H2A 112.3(13) . . ?
O2 C2 H2B 107.8(14) . . ?
C1 C2 H2B 109.1(15) . . ?
H2A C2 H2B 111.2(19) . . ?
O2 C3 C8 124.8(2) . . ?
O2 C3 C4 115.6(2) . . ?
C8 C3 C4 119.6(3) . . ?
C5 C4 C3 120.1(3) . . ?
C5 C4 H4 119.4(13) . . ?
C3 C4 H4 120.5(13) . . ?
C4 C5 C6 121.2(3) . . ?
C4 C5 H5 121.6(14) . . ?
C6 C5 H5 117.2(14) . . ?
C7 C6 C5 118.2(3) . . ?
C7 C6 N1 122.2(2) . . ?
C5 C6 N1 119.5(2) . . ?
C6 C7 C8 121.3(2) . . ?
C6 C7 H7 120.2(13) . . ?
C8 C7 H7 118.5(13) . . ?
C3 C8 C7 119.7(3) . . ?
C3 C8 H8 118.9(15) . . ?
C7 C8 H8 121.4(15) . . ?
N1 C9 C10 117.96(19) . . ?
N1 C9 C16 123.2(2) . . ?
C10 C9 C16 118.8(2) . . ?
C15 C10 C11 117.1(3) . . ?
C15 C10 C9 121.3(2) . . ?
C11 C10 C9 121.6(2) . . ?
O1 C11 C10 121.8(3) . . ?
O1 C11 C12 118.3(3) . . ?
C10 C11 C12 119.9(3) . . ?
C13 C12 C11 120.0(3) . . ?
C13 C12 H12 125.6(18) . . ?
C11 C12 H12 114.4(18) . . ?
C12 C13 C14 121.8(3) . . ?
C12 C13 H13 117.7(19) . . ?
C14 C13 H13 120.5(19) . . ?
C13 C14 C15 118.5(4) . . ?
C13 C14 H14 124.9(19) . . ?
C15 C14 H14 116.5(19) . . ?
C14 C15 C10 122.7(3) . . ?
C14 C15 H15 119.9(15) . . ?
C10 C15 H15 117.3(14) . . ?
C9 C16 H16A 110.3(18) . . ?
C9 C16 H16B 109.1(18) . . ?
H16A C16 H16B 108(2) . . ?
C9 C16 H16C 110.6(16) . . ?
H16A C16 H16C 106(2) . . ?
H16B C16 H16C 113(3) . . ?

loop_
_geom_bond_atom_site_label_1
_geom_bond_atom_site_label_2
_geom_bond_distance
_geom_bond_site_symmetry_2
_geom_bond_publ_flag
N1 C9 1.286(3) . ?
N1 C6 1.423(3) . ?
O1 C11 1.348(3) . ?
O1 H1 0.93(3) . ?
O2 C3 1.377(3) . ?
O2 C2 1.427(3) . ?
C1 C2 1.484(4) . ?
C1 H1A 0.94(3) . ?
C1 H1B 0.99(3) . ?
C1 H1C 0.99(4) . ?
C2 H2A 0.99(3) . ?
C2 H2B 0.99(3) . ?
C3 C8 1.380(3) . ?
C3 C4 1.386(3) . ?
C4 C5 1.373(4) . ?
C4 H4 0.96(3) . ?
C5 C6 1.385(3) . ?
C5 H5 0.93(2) . ?
C6 C7 1.382(3) . ?
C7 C8 1.383(4) . ?
C7 H7 0.99(2) . ?
C8 H8 0.92(3) . ?
C9 C10 1.474(3) . ?
C9 C16 1.505(3) . ?
C10 C15 1.402(3) . ?
C10 C11 1.404(3) . ?
C11 C12 1.407(4) . ?
C12 C13 1.360(4) . ?
C12 H12 0.93(3) . ?
C13 C14 1.370(5) . ?
C13 H13 0.95(3) . ?
C14 C15 1.374(4) . ?
C14 H14 1.05(4) . ?
C15 H15 0.90(2) . ?
C16 H16A 0.97(3) . ?
C16 H16B 0.93(3) . ?
C16 H16C 0.97(3) . ?

loop_
_cod_related_entry_id
_cod_related_entry_database
_cod_related_entry_code
1 ChemSpider 18299511
